data_2235325
loop_
_publ_author_name
'Gao, Ru-Qin'
'Xia, Chao-Hui'
'Li, Guo-Ting'

_publ_section_title
;
 <i>catena</i>-Poly[[diaquanickel(II)]-bis(\m-2-{[5-(pyridin-4-yl)-1,3,4-oxadiazol-2-yl]sulfanyl}acetato)]
;
_journal_coeditor_code ZJ2075
_journal_issue 6
_journal_name_full 'Acta Crystallographica Section E'
_journal_page_first m763
_journal_page_last m764
_journal_paper_doi 10.1107/S1600536812020259
_journal_volume 68
_journal_year 2012
_chemical_formula_iupac '[Ni (C9 H6 N3 O3 S)2 (H2 O)2]'
_chemical_formula_moiety 'C18 H16 N6 Ni O8 S2'
_chemical_formula_sum 'C18 H16 N6 Ni O8 S2'
_chemical_formula_weight 567.20
_chemical_name_systematic
;
<i>catena</i>-Poly[[diaquanickel(II)]-bis(\m-2-{[5-(pyridin-4-yl)-1,3,4-
oxadiazol-2-yl]sulfanyl}acetato)]
;
_space_group_IT_number 14
_symmetry_cell_setting monoclinic
_symmetry_space_group_name_Hall '-P 2ybc'
_symmetry_space_group_name_H-M 'P 1 21/c 1'
_atom_sites_solution_hydrogens geom
_atom_sites_solution_primary direct
_atom_sites_solution_secondary difmap
_audit_creation_method SHELXL-97
_cell_angle_alpha 90.00
_cell_angle_beta 95.687(2)
_cell_angle_gamma 90.00
_cell_formula_units_Z 2
_cell_length_a 11.8862(18)
_cell_length_b 5.6431(9)
_cell_length_c 15.500(2)
_cell_measurement_reflns_used 1733
_cell_measurement_temperature 293(2)
_cell_measurement_theta_max 24.79
_cell_measurement_theta_min 2.64
_cell_volume 1034.5(3)
_computing_cell_refinement 'SAINT (Siemens, 1994)'
_computing_data_collection 'SMART (Siemens, 1996)'
_computing_data_reduction 'SAINT (Siemens, 1994)'
_computing_molecular_graphics 'SHELXTL (Sheldrick, 2008)'
_computing_publication_material 'SHELXL97 (Sheldrick, 2008)'
_computing_structure_refinement 'SHELXL97 (Sheldrick, 2008)'
_computing_structure_solution 'SHELXS97 (Sheldrick, 2008)'
_diffrn_ambient_temperature 293(2)
_diffrn_measured_fraction_theta_full 0.997
_diffrn_measured_fraction_theta_max 0.997
_diffrn_measurement_device_type 'Siemens SMART CCD'
_diffrn_measurement_method '\w scan'
_diffrn_radiation_monochromator graphite
_diffrn_radiation_source 'fine-focus sealed tube'
_diffrn_radiation_type MoK\a
_diffrn_radiation_wavelength 0.71073
_diffrn_reflns_av_R_equivalents 0.0335
_diffrn_reflns_av_sigmaI/netI 0.0299
_diffrn_reflns_limit_h_max 13
_diffrn_reflns_limit_h_min -14
_diffrn_reflns_limit_k_max 6
_diffrn_reflns_limit_k_min -6
_diffrn_reflns_limit_l_max 18
_diffrn_reflns_limit_l_min -18
_diffrn_reflns_number 7195
_diffrn_reflns_theta_full 25.00
_diffrn_reflns_theta_max 25.00
_diffrn_reflns_theta_min 2.64
_exptl_absorpt_coefficient_mu 1.204
_exptl_absorpt_correction_type none
_exptl_crystal_colour 'pale green'
_exptl_crystal_density_diffrn 1.821
_exptl_crystal_density_method 'not measured'
_exptl_crystal_description needle
_exptl_crystal_F_000 580
_exptl_crystal_size_max 0.145
_exptl_crystal_size_mid 0.132
_exptl_crystal_size_min 0.069
_refine_diff_density_max 0.246
_refine_diff_density_min -0.275
_refine_ls_extinction_method none
_refine_ls_goodness_of_fit_ref 1.027
_refine_ls_hydrogen_treatment mixed
_refine_ls_matrix_type full
_refine_ls_number_parameters 166
_refine_ls_number_reflns 1822
_refine_ls_number_restraints 2
_refine_ls_restrained_S_all 1.026
_refine_ls_R_factor_all 0.0391
_refine_ls_R_factor_gt 0.0283
_refine_ls_shift/su_max 0.000
_refine_ls_shift/su_mean 0.000
_refine_ls_structure_factor_coef Fsqd
_refine_ls_weighting_details 'calc w=1/[\s^2^(Fo^2^)+(0.0266P)^2^+0.8247P] where P=(Fo^2^+2Fc^2^)/3'
_refine_ls_weighting_scheme calc
_refine_ls_wR_factor_gt 0.0624
_refine_ls_wR_factor_ref 0.0684
_reflns_number_gt 1488
_reflns_number_total 1822
_reflns_threshold_expression I>2sigma(I)
_cod_data_source_file zj2075.cif
_cod_data_source_block I
_cod_original_sg_symbol_Hall '-p 2ybc'
_cod_original_sg_symbol_H-M 'P 21/c'
_cod_database_code 2235325
_cod_database_fobs_code 2235325

loop_
_symmetry_equiv_pos_as_xyz
'x, y, z'
'-x, y+1/2, -z+1/2'
'-x, -y, -z'
'x, -y-1/2, z-1/2'

loop_
_atom_site_type_symbol
_atom_site_label
_atom_site_fract_x
_atom_site_fract_y
_atom_site_fract_z
_atom_site_U_iso_or_equiv
_atom_site_adp_type
_atom_site_calc_flag
_atom_site_refinement_flags
_atom_site_occupancy
_atom_site_symmetry_multiplicity
Ni Ni1 0.5000 0.0000 0.5000 0.01764(14) Uani d S 1 2
S S1 0.22867(5) 0.52524(11) 0.32025(4) 0.02534(17) Uani d . 1 1
O O1 0.03642(14) 0.3493(3) 0.36616(11) 0.0251(4) Uani d . 1 1
N N1 -0.33708(16) 0.0597(4) 0.46039(13) 0.0214(5) Uani d . 1 1
C C1 -0.3094(2) 0.2565(5) 0.41861(17) 0.0267(6) Uani d . 1 1
H H1 -0.3640 0.3791 0.4099 0.032 Uiso calc R 1 1
O O2 0.42671(14) 0.2203(3) 0.40344(10) 0.0223(4) Uani d . 1 1
N N2 0.04253(19) -0.0307(4) 0.33372(17) 0.0349(6) Uani d . 1 1
C C2 -0.2055(2) 0.2898(5) 0.38770(18) 0.0285(6) Uani d . 1 1
H H2 -0.1895 0.4322 0.3586 0.034 Uiso calc R 1 1
O O3 0.41911(15) -0.0211(3) 0.28832(12) 0.0307(4) Uani d . 1 1
N N3 0.14163(18) 0.0782(4) 0.30919(16) 0.0329(6) Uani d . 1 1
C C3 -0.1253(2) 0.1121(5) 0.39981(16) 0.0227(6) Uani d . 1 1
O O4 0.49432(15) -0.2945(3) 0.41919(12) 0.0258(4) Uani d D 1 1
C C4 -0.1526(2) -0.0926(5) 0.44222(16) 0.0254(6) Uani d . 1 1
H H4 -0.0996 -0.2183 0.4512 0.030 Uiso calc R 1 1
C C5 -0.2588(2) -0.1107(5) 0.47130(16) 0.0229(6) Uani d . 1 1
H H5 -0.2769 -0.2515 0.5005 0.027 Uiso calc R 1 1
C C6 -0.0151(2) 0.1322(5) 0.36561(17) 0.0241(6) Uani d . 1 1
C C7 0.13385(19) 0.2981(5) 0.32989(16) 0.0233(6) Uani d . 1 1
C C8 0.3334(2) 0.3561(5) 0.26933(16) 0.0241(6) Uani d . 1 1
H H8A 0.2953 0.2784 0.2171 0.029 Uiso calc R 1 1
H H8B 0.3895 0.4684 0.2495 0.029 Uiso calc R 1 1
C C9 0.39724(19) 0.1663(5) 0.32486(16) 0.0210(5) Uani d . 1 1
H H4B 0.459(2) -0.417(3) 0.4250(18) 0.032 Uiso d D 1 1
H H4A 0.470(2) -0.229(5) 0.3738(11) 0.032 Uiso d D 1 1

loop_
_atom_site_aniso_label
_atom_site_aniso_U_11
_atom_site_aniso_U_22
_atom_site_aniso_U_33
_atom_site_aniso_U_12
_atom_site_aniso_U_13
_atom_site_aniso_U_23
Ni1 0.0149(2) 0.0173(2) 0.0210(2) 0.00045(18) 0.00284(17) 0.00042(19)
S1 0.0185(3) 0.0219(3) 0.0362(4) 0.0001(3) 0.0056(3) 0.0036(3)
O1 0.0187(9) 0.0241(10) 0.0338(10) 0.0013(8) 0.0087(8) -0.0002(8)
N1 0.0174(11) 0.0225(11) 0.0245(11) -0.0009(9) 0.0030(9) -0.0010(9)
C1 0.0225(14) 0.0194(13) 0.0393(16) 0.0029(11) 0.0090(12) 0.0014(12)
O2 0.0231(9) 0.0221(9) 0.0215(10) 0.0018(7) 0.0011(7) 0.0020(7)
N2 0.0254(12) 0.0278(13) 0.0546(16) -0.0049(11) 0.0187(11) -0.0056(12)
C2 0.0277(14) 0.0201(14) 0.0388(16) -0.0006(11) 0.0095(12) 0.0058(12)
O3 0.0350(11) 0.0293(11) 0.0281(10) 0.0086(9) 0.0040(8) -0.0047(9)
N3 0.0207(12) 0.0244(13) 0.0563(16) -0.0032(10) 0.0178(11) -0.0030(11)
C3 0.0178(12) 0.0250(14) 0.0253(14) -0.0019(11) 0.0016(10) -0.0022(11)
O4 0.0288(11) 0.0211(10) 0.0271(10) -0.0007(8) 0.0013(8) 0.0001(8)
C4 0.0212(13) 0.0262(14) 0.0284(14) 0.0043(11) 0.0006(11) 0.0016(12)
C5 0.0213(13) 0.0242(14) 0.0236(14) 0.0002(11) 0.0038(11) 0.0027(11)
C6 0.0178(13) 0.0255(14) 0.0293(14) -0.0020(11) 0.0038(11) 0.0020(12)
C7 0.0144(12) 0.0266(15) 0.0291(14) 0.0027(11) 0.0036(11) 0.0026(12)
C8 0.0164(13) 0.0307(15) 0.0258(14) 0.0006(11) 0.0049(11) 0.0050(12)
C9 0.0121(12) 0.0275(14) 0.0244(14) -0.0027(11) 0.0063(10) 0.0033(12)

loop_
_atom_type_symbol
_atom_type_description
_atom_type_scat_dispersion_real
_atom_type_scat_dispersion_imag
_atom_type_scat_source
C C 0.0033 0.0016 'International Tables Vol C Tables 4.2.6.8 and 6.1.1.4'
H H 0.0000 0.0000 'International Tables Vol C Tables 4.2.6.8 and 6.1.1.4'
N N 0.0061 0.0033 'International Tables Vol C Tables 4.2.6.8 and 6.1.1.4'
O O 0.0106 0.0060 'International Tables Vol C Tables 4.2.6.8 and 6.1.1.4'
S S 0.1246 0.1234 'International Tables Vol C Tables 4.2.6.8 and 6.1.1.4'
Ni Ni 0.3393 1.1124 'International Tables Vol C Tables 4.2.6.8 and 6.1.1.4'

loop_
_geom_angle_atom_site_label_1
_geom_angle_atom_site_label_2
_geom_angle_atom_site_label_3
_geom_angle_site_symmetry_1
_geom_angle_site_symmetry_3
_geom_angle
O2 Ni1 O2 3_656 . 180.00(6)
O2 Ni1 O4 3_656 . 86.66(7)
O2 Ni1 O4 . . 93.34(7)
O2 Ni1 O4 3_656 3_656 93.34(7)
O2 Ni1 O4 . 3_656 86.66(7)
O4 Ni1 O4 . 3_656 180.0
O2 Ni1 N1 3_656 1_655 88.50(7)
O2 Ni1 N1 . 1_655 91.50(7)
O4 Ni1 N1 . 1_655 85.90(7)
O4 Ni1 N1 3_656 1_655 94.10(7)
O2 Ni1 N1 3_656 3_556 91.50(7)
O2 Ni1 N1 . 3_556 88.50(7)
O4 Ni1 N1 . 3_556 94.10(7)
O4 Ni1 N1 3_656 3_556 85.90(7)
N1 Ni1 N1 1_655 3_556 180.0
C7 S1 C8 . . 97.45(12)
C7 O1 C6 . . 101.82(19)
C5 N1 C1 . . 117.0(2)
C5 N1 Ni1 . 1_455 119.62(16)
C1 N1 Ni1 . 1_455 123.17(17)
N1 C1 C2 . . 123.4(2)
N1 C1 H1 . . 118.3
C2 C1 H1 . . 118.3
C9 O2 Ni1 . . 127.26(16)
C6 N2 N3 . . 106.5(2)
C1 C2 C3 . . 118.8(2)
C1 C2 H2 . . 120.6
C3 C2 H2 . . 120.6
C7 N3 N2 . . 105.6(2)
C4 C3 C2 . . 118.6(2)
C4 C3 C6 . . 119.8(2)
C2 C3 C6 . . 121.6(2)
Ni1 O4 H4B . . 127(2)
Ni1 O4 H4A . . 98(2)
H4B O4 H4A . . 110(3)
C3 C4 C5 . . 118.7(2)
C3 C4 H4 . . 120.6
C5 C4 H4 . . 120.6
N1 C5 C4 . . 123.4(2)
N1 C5 H5 . . 118.3
C4 C5 H5 . . 118.3
N2 C6 O1 . . 113.0(2)
N2 C6 C3 . . 128.2(2)
O1 C6 C3 . . 118.9(2)
N3 C7 O1 . . 113.0(2)
N3 C7 S1 . . 129.2(2)
O1 C7 S1 . . 117.79(18)
C9 C8 S1 . . 116.64(17)
C9 C8 H8A . . 108.1
S1 C8 H8A . . 108.1
C9 C8 H8B . . 108.1
S1 C8 H8B . . 108.1
H8A C8 H8B . . 107.3
O3 C9 O2 . . 126.3(2)
O3 C9 C8 . . 117.1(2)
O2 C9 C8 . . 116.5(2)

loop_
_geom_bond_atom_site_label_1
_geom_bond_atom_site_label_2
_geom_bond_site_symmetry_2
_geom_bond_distance
_geom_bond_publ_flag
Ni1 O2 3_656 2.0702(16) ?
Ni1 O2 . 2.0702(16) y
Ni1 O4 . 2.0781(18) y
Ni1 O4 3_656 2.0781(18) ?
Ni1 N1 1_655 2.1157(19) y
Ni1 N1 3_556 2.1157(19) ?
S1 C7 . 1.723(3) ?
S1 C8 . 1.811(2) ?
O1 C7 . 1.367(3) ?
O1 C6 . 1.369(3) ?
N1 C5 . 1.337(3) ?
N1 C1 . 1.343(3) ?
N1 Ni1 1_455 2.1157(19) ?
C1 C2 . 1.380(4) ?
C1 H1 . 0.9500 ?
O2 C9 . 1.271(3) ?
N2 C6 . 1.275(3) ?
N2 N3 . 1.414(3) ?
C2 C3 . 1.384(3) ?
C2 H2 . 0.9500 ?
O3 C9 . 1.239(3) ?
N3 C7 . 1.287(3) ?
C3 C4 . 1.383(4) ?
C3 C6 . 1.465(3) ?
O4 H4B . 0.816(10) ?
O4 H4A . 0.819(10) ?
C4 C5 . 1.385(3) ?
C4 H4 . 0.9500 ?
C5 H5 . 0.9500 ?
C8 C9 . 1.528(3) ?
C8 H8A . 0.9900 ?
C8 H8B . 0.9900 ?

loop_
_geom_hbond_atom_site_label_D
_geom_hbond_atom_site_label_H
_geom_hbond_atom_site_label_A
_geom_hbond_site_symmetry_A
_geom_hbond_distance_DH
_geom_hbond_distance_HA
_geom_hbond_distance_DA
_geom_hbond_angle_DHA
O4 H4A O3 . 0.819(10) 1.830(12) 2.633(3) 167(3)
O4 H4B O2 1_545 0.816(10) 2.105(16) 2.857(3) 153(3)
